data_2206210
loop_
_publ_author_name
'Tooke, Duncan M.'
'Lutz, M.'
'Spek, Anthony L.'

_publ_section_title
;
 1,3-Bis(3,5-dimethylphenoxy)propane
;
_journal_issue 7
_journal_name_full 'Acta Crystallographica Section E'
_journal_page_first o2152
_journal_page_last o2154
_journal_paper_doi 10.1107/S1600536805018532
_journal_volume 61
_journal_year 2005
_chemical_formula_iupac 'C19 H24 O2'
_chemical_formula_moiety 'C19 H24 O2'
_chemical_formula_sum 'C19 H24 O2'
_chemical_formula_weight 284.38
_chemical_name_common 1,3-Bis(3,5-dimethylphenoxy)propane
_chemical_name_systematic
;
1,3-Bis(3,5-dimethylphenoxy)propane
;
_space_group_IT_number 2
_symmetry_cell_setting triclinic
_symmetry_space_group_name_Hall '-P 1'
_symmetry_space_group_name_H-M 'P -1'
_atom_sites_solution_hydrogens geom
_atom_sites_solution_primary direct
_atom_sites_solution_secondary difmap
_audit_creation_method SHELXL-97
_cell_angle_alpha 82.410(9)
_cell_angle_beta 78.470(10)
_cell_angle_gamma 63.796(9)
_cell_formula_units_Z 2
_cell_length_a 8.7906(12)
_cell_length_b 9.6774(11)
_cell_length_c 10.7788(12)
_cell_measurement_reflns_used 25
_cell_measurement_temperature 150(2)
_cell_measurement_theta_max 15.19
_cell_measurement_theta_min 9.95
_cell_volume 805.11(18)
_computing_cell_refinement 'SET4 (de Boer & Duisenberg, 1984)'
_computing_data_collection 'locally modified CAD-4 Software (Enraf--Nonius, 1989)'
_computing_data_reduction 'HELENA (Spek, 1997)'
_computing_molecular_graphics 'PLATON (Spek, 2003)'
_computing_publication_material PLATON
_computing_structure_refinement 'SHELXL97 (Sheldrick, 1997)'
_computing_structure_solution 'SHELXS96 (Sheldrick, 1996)'
_diffrn_ambient_temperature 150(2)
_diffrn_measured_fraction_theta_full 1.000
_diffrn_measured_fraction_theta_max 1.000
_diffrn_measurement_device_type 'Nonius CAD-4-Turbo'
_diffrn_measurement_method \w
_diffrn_radiation_monochromator graphite
_diffrn_radiation_source 'rotating anode'
_diffrn_radiation_type MoK\a
_diffrn_radiation_wavelength 0.71073
_diffrn_reflns_av_R_equivalents 0.0417
_diffrn_reflns_av_sigmaI/netI 0.0456
_diffrn_reflns_limit_h_max 11
_diffrn_reflns_limit_h_min -11
_diffrn_reflns_limit_k_max 12
_diffrn_reflns_limit_k_min -12
_diffrn_reflns_limit_l_max 9
_diffrn_reflns_limit_l_min -13
_diffrn_reflns_number 4628
_diffrn_reflns_theta_full 27.46
_diffrn_reflns_theta_max 27.46
_diffrn_reflns_theta_min 1.93
_diffrn_standards_decay_% 0.8
_diffrn_standards_interval_time 60
_diffrn_standards_number 3
_exptl_absorpt_coefficient_mu 0.074
_exptl_absorpt_correction_type none
_exptl_crystal_colour colourless
_exptl_crystal_density_diffrn 1.173
_exptl_crystal_density_method 'not measured'
_exptl_crystal_description block
_exptl_crystal_F_000 308
_exptl_crystal_size_max 0.5
_exptl_crystal_size_mid 0.5
_exptl_crystal_size_min 0.4
_refine_diff_density_max 0.208
_refine_diff_density_min -0.229
_refine_ls_extinction_method none
_refine_ls_goodness_of_fit_ref 1.034
_refine_ls_hydrogen_treatment constr
_refine_ls_matrix_type full
_refine_ls_number_parameters 194
_refine_ls_number_reflns 3689
_refine_ls_number_restraints 0
_refine_ls_restrained_S_all 1.034
_refine_ls_R_factor_all 0.0741
_refine_ls_R_factor_gt 0.0498
_refine_ls_shift/su_max 0.001
_refine_ls_shift/su_mean 0.000
_refine_ls_structure_factor_coef Fsqd
_refine_ls_weighting_details 'calc w = 1/[\s^2^(Fo^2^)+(0.062P)^2^+0.2118P] where P = (Fo^2^+2Fc^2^)/3'
_refine_ls_weighting_scheme calc
_refine_ls_wR_factor_gt 0.1207
_refine_ls_wR_factor_ref 0.1349
_reflns_number_gt 2710
_reflns_number_total 3689
_reflns_threshold_expression I>2\s(I)
_cod_data_source_file hg6204.cif
_cod_data_source_block I
_cod_depositor_comments
;
The following automatic conversions were performed:
'_geom_bond_publ_flag' value 'Y' changed to 'y' according to
'/home/saulius/struct/CIF-dictionaries/cif_core.dic' dictionary named
'cif_core.dic' version 2.4.1 from 2010-06-29 (6
times).

'_geom_torsion_publ_flag' value 'Y' changed to 'y' according to
'/home/saulius/struct/CIF-dictionaries/cif_core.dic' dictionary named
'cif_core.dic' version 2.4.1 from 2010-06-29 (6 times).

Automatic conversion script
Id: cif_fix_enum 1527 2010-12-29 10:47:43Z saulius 

The following automatic conversions were performed:

'_geom_bond_publ_flag' value 'Y' changed to 'y' according to
/home/saulius/struct/CIF-dictionaries/cif_core.dic dictionary named
'cif_core.dic' version 2.4.1 from 2010-06-29 (6
times).

'_geom_torsion_publ_flag' value 'Y' changed to 'y' according
to /home/saulius/struct/CIF-dictionaries/cif_core.dic dictionary
named 'cif_core.dic' version 2.4.1 from 2010-06-29 (6 times).

Automatic conversion script
Id: cif_fix_values 1715 2011-07-08 13:25:40Z adriana 
;
_cod_original_cell_volume 805.11(17)
_cod_database_code 2206210
_cod_database_fobs_code 2206210

loop_
_symmetry_equiv_pos_as_xyz
'x, y, z'
'-x, -y, -z'

loop_
_atom_site_label
_atom_site_fract_x
_atom_site_fract_y
_atom_site_fract_z
_atom_site_U_iso_or_equiv
_atom_site_adp_type
_atom_site_calc_flag
_atom_site_refinement_flags
_atom_site_occupancy
_atom_site_type_symbol
O1 0.19858(13) 0.02041(12) 0.91197(10) 0.0287(3) Uani d . 1 O
O2 0.04772(14) 0.41513(12) 0.73596(10) 0.0320(3) Uani d . 1 O
C1 0.30321(19) -0.04965(17) 1.00155(14) 0.0246(3) Uani d . 1 C
C2 0.42726(19) -0.19888(17) 0.97723(14) 0.0255(3) Uani d . 1 C
H2 0.4338 -0.2449 0.9026 0.031 Uiso calc R 1 H
C3 0.54117(19) -0.28063(17) 1.06089(15) 0.0266(3) Uani d . 1 C
C4 0.5280(2) -0.21185(18) 1.17084(15) 0.0287(3) Uani d . 1 C
H4 0.6040 -0.2681 1.2298 0.034 Uiso calc R 1 H
C5 0.4059(2) -0.06269(18) 1.19565(14) 0.0279(3) Uani d . 1 C
C6 0.29291(19) 0.01874(17) 1.11031(14) 0.0269(3) Uani d . 1 C
H6 0.2089 0.1209 1.1264 0.032 Uiso calc R 1 H
C7 0.6803(2) -0.43945(19) 1.03229(17) 0.0356(4) Uani d . 1 C
H7A 0.6311 -0.5014 1.0049 0.053 Uiso calc R 1 H
H7B 0.7310 -0.4889 1.1087 0.053 Uiso calc R 1 H
H7C 0.7693 -0.4314 0.9647 0.053 Uiso calc R 1 H
C8 0.3998(2) 0.0136(2) 1.31095(16) 0.0387(4) Uani d . 1 C
H8A 0.4458 -0.0655 1.3775 0.058 Uiso calc R 1 H
H8B 0.2806 0.0834 1.3419 0.058 Uiso calc R 1 H
H8C 0.4689 0.0723 1.2885 0.058 Uiso calc R 1 H
C9 0.05704(19) 0.16787(17) 0.93759(15) 0.0285(3) Uani d . 1 C
H9A 0.0990 0.2438 0.9502 0.034 Uiso calc R 1 H
H9B -0.0215 0.1598 1.0151 0.034 Uiso calc R 1 H
C10 -0.0346(2) 0.21699(18) 0.82409(15) 0.0299(4) Uani d . 1 C
H10A -0.1488 0.3032 0.8468 0.036 Uiso calc R 1 H
H10B -0.0529 0.1299 0.8020 0.036 Uiso calc R 1 H
C11 0.0623(2) 0.26739(17) 0.70952(15) 0.0282(3) Uani d . 1 C
H11A 0.1844 0.1919 0.6953 0.034 Uiso calc R 1 H
H11B 0.0119 0.2762 0.6329 0.034 Uiso calc R 1 H
C12 0.12381(19) 0.48791(17) 0.64584(14) 0.0252(3) Uani d . 1 C
C13 0.0988(2) 0.63290(17) 0.67551(15) 0.0281(3) Uani d . 1 C
H13 0.0308 0.6744 0.7536 0.034 Uiso calc R 1 H
C14 0.1715(2) 0.71714(18) 0.59289(15) 0.0285(3) Uani d . 1 C
C15 0.2703(2) 0.65450(19) 0.47850(15) 0.0297(4) Uani d . 1 C
H15 0.3213 0.7113 0.4210 0.036 Uiso calc R 1 H
C16 0.29532(19) 0.51033(18) 0.44736(14) 0.0277(3) Uani d . 1 C
C17 0.22140(19) 0.42651(17) 0.53162(14) 0.0267(3) Uani d . 1 C
H17 0.2377 0.3279 0.5110 0.032 Uiso calc R 1 H
C18 0.3986(2) 0.4442(2) 0.32291(15) 0.0370(4) Uani d . 1 C
H18A 0.4434 0.5156 0.2753 0.056 Uiso calc R 1 H
H18B 0.3253 0.4289 0.2737 0.056 Uiso calc R 1 H
H18C 0.4945 0.3450 0.3386 0.056 Uiso calc R 1 H
C19 0.1443(3) 0.8738(2) 0.62706(18) 0.0407(4) Uani d . 1 C
H19A 0.0221 0.9444 0.6337 0.061 Uiso calc R 1 H
H19B 0.2108 0.9140 0.5612 0.061 Uiso calc R 1 H
H19C 0.1823 0.8644 0.7085 0.061 Uiso calc R 1 H

loop_
_atom_site_aniso_label
_atom_site_aniso_U_11
_atom_site_aniso_U_22
_atom_site_aniso_U_33
_atom_site_aniso_U_12
_atom_site_aniso_U_13
_atom_site_aniso_U_23
O1 0.0297(6) 0.0226(5) 0.0301(6) -0.0071(5) -0.0030(5) -0.0066(4)
O2 0.0376(6) 0.0251(6) 0.0317(6) -0.0141(5) 0.0039(5) -0.0077(5)
C1 0.0254(7) 0.0237(7) 0.0260(7) -0.0135(6) 0.0009(6) -0.0027(6)
C2 0.0289(8) 0.0241(7) 0.0249(7) -0.0142(6) 0.0026(6) -0.0065(6)
C3 0.0277(8) 0.0248(8) 0.0284(8) -0.0138(6) 0.0004(6) -0.0023(6)
C4 0.0317(8) 0.0296(8) 0.0280(8) -0.0169(7) -0.0027(6) -0.0010(6)
C5 0.0333(8) 0.0303(8) 0.0252(8) -0.0202(7) 0.0026(6) -0.0053(6)
C6 0.0285(8) 0.0220(7) 0.0296(8) -0.0124(6) 0.0040(6) -0.0063(6)
C7 0.0361(9) 0.0273(8) 0.0391(9) -0.0081(7) -0.0067(7) -0.0057(7)
C8 0.0477(10) 0.0404(10) 0.0328(9) -0.0225(9) -0.0029(8) -0.0099(8)
C9 0.0269(8) 0.0219(8) 0.0337(8) -0.0097(6) 0.0028(6) -0.0055(6)
C10 0.0254(8) 0.0234(8) 0.0398(9) -0.0099(6) -0.0020(7) -0.0050(6)
C11 0.0275(8) 0.0229(8) 0.0336(8) -0.0090(6) -0.0045(6) -0.0063(6)
C12 0.0229(7) 0.0241(7) 0.0266(7) -0.0077(6) -0.0055(6) -0.0009(6)
C13 0.0284(8) 0.0245(8) 0.0268(8) -0.0064(6) -0.0027(6) -0.0071(6)
C14 0.0305(8) 0.0248(8) 0.0305(8) -0.0100(6) -0.0088(6) -0.0032(6)
C15 0.0315(8) 0.0309(8) 0.0288(8) -0.0150(7) -0.0059(6) -0.0001(6)
C16 0.0257(8) 0.0300(8) 0.0246(8) -0.0077(7) -0.0063(6) -0.0040(6)
C17 0.0266(8) 0.0224(7) 0.0288(8) -0.0065(6) -0.0066(6) -0.0051(6)
C18 0.0402(10) 0.0377(10) 0.0277(8) -0.0124(8) -0.0006(7) -0.0069(7)
C19 0.0535(11) 0.0299(9) 0.0411(10) -0.0199(8) -0.0041(8) -0.0072(7)

loop_
_atom_type_symbol
_atom_type_description
_atom_type_scat_dispersion_real
_atom_type_scat_dispersion_imag
_atom_type_scat_source
C C 0.0033 0.0016 'International Tables Vol C Tables 4.2.6.8 and 6.1.1.4'
H H 0.0000 0.0000 'International Tables Vol C Tables 4.2.6.8 and 6.1.1.4'
O O 0.0106 0.0060 'International Tables Vol C Tables 4.2.6.8 and 6.1.1.4'

loop_
_geom_angle_atom_site_label_1
_geom_angle_atom_site_label_2
_geom_angle_atom_site_label_3
_geom_angle
C1 O1 C9 118.14(12)
C12 O2 C11 118.34(12)
O1 C1 C6 124.40(13)
O1 C1 C2 115.44(13)
C6 C1 C2 120.16(14)
C3 C2 C1 120.51(14)
C3 C2 H2 119.7
C1 C2 H2 119.7
C2 C3 C4 118.89(14)
C2 C3 C7 120.70(14)
C4 C3 C7 120.38(15)
C5 C4 C3 121.16(15)
C5 C4 H4 119.4
C3 C4 H4 119.4
C4 C5 C6 119.38(14)
C4 C5 C8 120.61(15)
C6 C5 C8 119.96(15)
C1 C6 C5 119.88(14)
C1 C6 H6 120.1
C5 C6 H6 120.1
C3 C7 H7A 109.5
C3 C7 H7B 109.5
H7A C7 H7B 109.5
C3 C7 H7C 109.5
H7A C7 H7C 109.5
H7B C7 H7C 109.5
C5 C8 H8A 109.5
C5 C8 H8B 109.5
H8A C8 H8B 109.5
C5 C8 H8C 109.5
H8A C8 H8C 109.5
H8B C8 H8C 109.5
O1 C9 C10 106.66(12)
O1 C9 H9A 110.4
C10 C9 H9A 110.4
O1 C9 H9B 110.4
C10 C9 H9B 110.4
H9A C9 H9B 108.6
C9 C10 C11 113.18(13)
C9 C10 H10A 108.9
C11 C10 H10A 108.9
C9 C10 H10B 108.9
C11 C10 H10B 108.9
H10A C10 H10B 107.8
O2 C11 C10 106.36(12)
O2 C11 H11A 110.5
C10 C11 H11A 110.5
O2 C11 H11B 110.5
C10 C11 H11B 110.5
H11A C11 H11B 108.6
O2 C12 C17 124.51(14)
O2 C12 C13 115.29(13)
C17 C12 C13 120.19(14)
C14 C13 C12 120.81(14)
C14 C13 H13 119.6
C12 C13 H13 119.6
C13 C14 C15 118.76(14)
C13 C14 C19 120.14(14)
C15 C14 C19 121.09(15)
C16 C15 C14 120.98(15)
C16 C15 H15 119.5
C14 C15 H15 119.5
C15 C16 C17 119.66(14)
C15 C16 C18 121.03(15)
C17 C16 C18 119.30(14)
C12 C17 C16 119.58(14)
C12 C17 H17 120.2
C16 C17 H17 120.2
C16 C18 H18A 109.5
C16 C18 H18B 109.5
H18A C18 H18B 109.5
C16 C18 H18C 109.5
H18A C18 H18C 109.5
H18B C18 H18C 109.5
C14 C19 H19A 109.5
C14 C19 H19B 109.5
H19A C19 H19B 109.5
C14 C19 H19C 109.5
H19A C19 H19C 109.5
H19B C19 H19C 109.5

loop_
_geom_bond_atom_site_label_1
_geom_bond_atom_site_label_2
_geom_bond_distance
_geom_bond_publ_flag
O1 C1 1.3673(18) y
O1 C9 1.4351(18) y
O2 C12 1.3647(18) y
O2 C11 1.4397(18) y
C1 C6 1.389(2) ?
C1 C2 1.392(2) ?
C2 C3 1.384(2) ?
C2 H2 0.9500 ?
C3 C4 1.395(2) ?
C3 C7 1.506(2) ?
C4 C5 1.388(2) ?
C4 H4 0.9500 ?
C5 C6 1.392(2) ?
C5 C8 1.507(2) ?
C6 H6 0.9500 ?
C7 H7A 0.9800 ?
C7 H7B 0.9800 ?
C7 H7C 0.9800 ?
C8 H8A 0.9800 ?
C8 H8B 0.9800 ?
C8 H8C 0.9800 ?
C9 C10 1.508(2) y
C9 H9A 0.9900 ?
C9 H9B 0.9900 ?
C10 C11 1.509(2) y
C10 H10A 0.9900 ?
C10 H10B 0.9900 ?
C11 H11A 0.9900 ?
C11 H11B 0.9900 ?
C12 C17 1.388(2) ?
C12 C13 1.392(2) ?
C13 C14 1.381(2) ?
C13 H13 0.9500 ?
C14 C15 1.395(2) ?
C14 C19 1.511(2) ?
C15 C16 1.390(2) ?
C15 H15 0.9500 ?
C16 C17 1.393(2) ?
C16 C18 1.503(2) ?
C17 H17 0.9500 ?
C18 H18A 0.9800 ?
C18 H18B 0.9800 ?
C18 H18C 0.9800 ?
C19 H19A 0.9800 ?
C19 H19B 0.9800 ?
C19 H19C 0.9800 ?

loop_
_geom_torsion_atom_site_label_1
_geom_torsion_atom_site_label_2
_geom_torsion_atom_site_label_3
_geom_torsion_atom_site_label_4
_geom_torsion
_geom_torsion_publ_flag
C9 O1 C1 C6 -6.9(2) ?
C9 O1 C1 C2 173.70(13) y
O1 C1 C2 C3 179.52(13) ?
C6 C1 C2 C3 0.1(2) ?
C1 C2 C3 C4 0.9(2) ?
C1 C2 C3 C7 -177.39(14) ?
C2 C3 C4 C5 -1.5(2) ?
C7 C3 C4 C5 176.82(14) ?
C3 C4 C5 C6 1.0(2) ?
C3 C4 C5 C8 -176.44(14) ?
O1 C1 C6 C5 -179.93(13) ?
C2 C1 C6 C5 -0.6(2) ?
C4 C5 C6 C1 0.0(2) ?
C8 C5 C6 C1 177.50(14) ?
C1 O1 C9 C10 179.91(12) y
O1 C9 C10 C11 -73.50(15) y
C12 O2 C11 C10 -179.40(13) y
C9 C10 C11 O2 -72.70(16) y
C11 O2 C12 C17 -2.9(2) ?
C11 O2 C12 C13 177.51(13) y
O2 C12 C13 C14 178.98(14) ?
C17 C12 C13 C14 -0.6(2) ?
C12 C13 C14 C15 0.3(2) ?
C12 C13 C14 C19 -179.47(15) ?
C13 C14 C15 C16 0.2(2) ?
C19 C14 C15 C16 179.92(15) ?
C14 C15 C16 C17 -0.3(2) ?
C14 C15 C16 C18 178.66(15) ?
O2 C12 C17 C16 -179.02(14) ?
C13 C12 C17 C16 0.5(2) ?
C15 C16 C17 C12 -0.1(2) ?
C18 C16 C17 C12 -179.06(14) ?

loop_
_cod_related_entry_id
_cod_related_entry_database
_cod_related_entry_code
1 ChemSpider 3353840
